data_7709085
loop_
_publ_author_name
'Yang, Qianqian'
'Meng, Yin-Shan'
'Liu, Tao'
'Tang, Jinkui'

_publ_section_title
;
 Thermal and photoinduced spin-crossover of mononuclear FeII complexes
 based on bppCHO ligand
;
_journal_name_full 'Dalton Transactions'
_journal_paper_doi 10.1039/D1DT03664E
_journal_year 2022
_chemical_formula_moiety 'C24 H18 Fe N10 O2, 2(Cl O4)'
_chemical_formula_sum 'C24 H18 Cl2 Fe N10 O10'
_chemical_formula_weight 733.23
_chemical_name_systematic ClO4-340
_space_group_crystal_system monoclinic
_space_group_IT_number 14
_space_group_name_Hall '-P 2ybc'
_space_group_name_H-M_alt 'P 1 21/c 1'
_atom_sites_solution_hydrogens geom
_atom_sites_solution_primary dual
_audit_creation_date 2021-10-12
_audit_creation_method
;
Olex2 1.3
(compiled 2020.11.12 svn.r5f609507 for OlexSys, GUI svn.r6408)
;
_audit_update_record
;
2021-10-20 deposited with the CCDC.	2021-12-14 downloaded from the CCDC.
;
_cell_angle_alpha 90
_cell_angle_beta 92.848(3)
_cell_angle_gamma 90
_cell_formula_units_Z 4
_cell_length_a 18.5932(17)
_cell_length_b 9.0163(8)
_cell_length_c 17.4491(17)
_cell_measurement_reflns_used 4657
_cell_measurement_temperature 340.0
_cell_measurement_theta_max 23.748
_cell_measurement_theta_min 2.193
_cell_volume 2921.6(5)
_computing_cell_refinement 'SAINT V8.40A (Bruker, 2019)'
_computing_data_reduction 'SAINT V8.40A (Bruker, 2019)'
_computing_molecular_graphics 'Olex2 1.3 (Dolomanov et al., 2009)'
_computing_publication_material 'Olex2 1.3 (Dolomanov et al., 2009)'
_computing_structure_refinement 'SHELXL 2018/3 (Sheldrick, 2015)'
_computing_structure_solution 'SHELXT 2018/2 (Sheldrick, 2018)'
_diffrn_ambient_temperature 340.0
_diffrn_measured_fraction_theta_full 0.997
_diffrn_measured_fraction_theta_max 0.997
_diffrn_measurement_device_type 'CCD area detector'
_diffrn_measurement_method 'phi and omega scans'
_diffrn_radiation_monochromator graphite
_diffrn_radiation_type MoK\a
_diffrn_radiation_wavelength 0.71073
_diffrn_reflns_av_R_equivalents 0.0869
_diffrn_reflns_av_unetI/netI 0.0453
_diffrn_reflns_Laue_measured_fraction_full 0.997
_diffrn_reflns_Laue_measured_fraction_max 0.997
_diffrn_reflns_limit_h_max 21
_diffrn_reflns_limit_h_min -22
_diffrn_reflns_limit_k_max 10
_diffrn_reflns_limit_k_min -10
_diffrn_reflns_limit_l_max 20
_diffrn_reflns_limit_l_min -20
_diffrn_reflns_number 37137
_diffrn_reflns_point_group_measured_fraction_full 0.997
_diffrn_reflns_point_group_measured_fraction_max 0.997
_diffrn_reflns_theta_full 25.030
_diffrn_reflns_theta_max 25.030
_diffrn_reflns_theta_min 2.337
_diffrn_source_current 1.4
_diffrn_source_power 0.07
_diffrn_source_voltage 50.0
_exptl_absorpt_coefficient_mu 0.774
_exptl_absorpt_correction_T_max 0.890
_exptl_absorpt_correction_T_min 0.870
_exptl_absorpt_correction_type multi-scan
_exptl_absorpt_process_details
;
SADABS-2016/2 (Bruker,2016/2) was used for absorption correction.
wR2(int) was 0.0779 before and 0.0651 after correction.
The Ratio of minimum to maximum transmission is 0.9363.
The \l/2 correction factor is Not present.
;
_exptl_crystal_colour red
_exptl_crystal_colour_primary red
_exptl_crystal_density_diffrn 1.667
_exptl_crystal_description block
_exptl_crystal_F_000 1488
_exptl_crystal_size_max 0.18
_exptl_crystal_size_mid 0.16
_exptl_crystal_size_min 0.15
_refine_diff_density_max 0.601
_refine_diff_density_min -0.545
_refine_diff_density_rms 0.072
_refine_ls_extinction_method none
_refine_ls_goodness_of_fit_ref 1.108
_refine_ls_hydrogen_treatment constr
_refine_ls_matrix_type full
_refine_ls_number_parameters 424
_refine_ls_number_reflns 5153
_refine_ls_number_restraints 0
_refine_ls_restrained_S_all 1.108
_refine_ls_R_factor_all 0.1026
_refine_ls_R_factor_gt 0.0584
_refine_ls_shift/su_max 0.001
_refine_ls_shift/su_mean 0.000
_refine_ls_structure_factor_coef Fsqd
_refine_ls_weighting_details 'w=1/[\s^2^(Fo^2^)+(0.0763P)^2^+4.5850P] where P=(Fo^2^+2Fc^2^)/3'
_refine_ls_weighting_scheme calc
_refine_ls_wR_factor_gt 0.1419
_refine_ls_wR_factor_ref 0.1860
_reflns_Friedel_coverage 0.000
_reflns_number_gt 3466
_reflns_number_total 5153
_reflns_threshold_expression 'I > 2\s(I)'
_cod_data_source_file d1dt03664e2.cif
_cod_data_source_block ClO4-340
_cod_database_code 7709085
_shelx_shelxl_version_number 2018/3
_shelx_space_group_comment
;
The symmetry employed for this shelxl refinement is uniquely defined
by the following loop, which should always be used as a source of
symmetry information in preference to the above space-group names.
They are only intended as comments.
;
_shelx_estimated_absorpt_t_max 0.893
_shelx_estimated_absorpt_t_min 0.873
_olex2_refinement_description
;
1. Fixed Uiso
 At 1.2 times of:
  All C(H) groups
2.a Aromatic/amide H refined with riding coordinates:
 C10(H10), C12(H12), C14(H14), C16(H16), C20(H20), C22(H22), C3(H3), C13(H13),
 C7(H7), C15(H15), C2(H2), C17(H17), C9(H9), C19(H19), C5(H5), C21(H21),
 C11(H11), C23(H23)
;
_olex2_submission_special_instructions 'No special instructions were received'

loop_
_space_group_symop_operation_xyz
'x, y, z'
'-x, y+1/2, -z+1/2'
'-x, -y, -z'
'x, -y-1/2, z-1/2'

loop_
_atom_site_label
_atom_site_type_symbol
_atom_site_fract_x
_atom_site_fract_y
_atom_site_fract_z
_atom_site_U_iso_or_equiv
_atom_site_adp_type
_atom_site_occupancy
_atom_site_site_symmetry_order
_atom_site_calc_flag
_atom_site_refinement_flags_posn
_atom_site_refinement_flags_adp
_atom_site_refinement_flags_occupancy
_atom_site_disorder_assembly
_atom_site_disorder_group
Fe1 Fe 0.75147(3) 0.43362(7) 0.61816(4) 0.0452(2) Uani 1 1 d . . . . .
Cl1 Cl 0.94704(9) 0.91170(19) 0.62649(10) 0.0811(5) Uani 1 1 d . . . . .
Cl2 Cl 0.55695(9) 0.40184(19) 0.85649(12) 0.0839(5) Uani 1 1 d . . . . .
N1 N 0.7652(2) 0.3387(4) 0.5187(2) 0.0513(10) Uani 1 1 d . . . . .
N4 N 0.8526(2) 0.4341(4) 0.6184(2) 0.0426(9) Uani 1 1 d . . . . .
N6 N 0.8462(2) 0.5462(4) 0.7333(2) 0.0512(10) Uani 1 1 d . . . . .
N8 N 0.6503(2) 0.4238(4) 0.6203(2) 0.0434(9) Uani 1 1 d . . . . .
N10 N 0.7733(2) 0.5321(4) 0.7171(2) 0.0500(10) Uani 1 1 d . . . . .
N5 N 0.7254(2) 0.6278(4) 0.5710(2) 0.0498(10) Uani 1 1 d . . . . .
N3 N 0.8368(2) 0.3105(4) 0.5073(2) 0.0528(10) Uani 1 1 d . . . . .
N7 N 0.7419(2) 0.2388(4) 0.6662(2) 0.0523(10) Uani 1 1 d . . . . .
N2 N 0.6517(2) 0.6528(4) 0.5691(2) 0.0515(10) Uani 1 1 d . . . . .
N9 N 0.6709(2) 0.1985(4) 0.6730(2) 0.0532(10) Uani 1 1 d . . . . .
O1 O 1.1145(2) 0.3964(5) 0.5711(3) 0.0907(14) Uani 1 1 d . . . . .
C1 C 0.8915(3) 0.4937(5) 0.6773(3) 0.0483(11) Uani 1 1 d . . . . .
C4 C 0.6191(3) 0.3023(5) 0.6480(3) 0.0507(12) Uani 1 1 d . . . . .
C6 C 0.6093(3) 0.5369(5) 0.5943(3) 0.0488(11) Uani 1 1 d . . . . .
C8 C 0.8869(3) 0.3692(5) 0.5615(3) 0.0474(11) Uani 1 1 d . . . . .
C10 C 0.7535(3) 0.7500(6) 0.5428(3) 0.0604(14) Uani 1 1 d . . . . .
H10 H 0.802445 0.765846 0.537530 0.072 Uiso 1 1 calc R U . . .
C12 C 0.7298(3) 0.2821(6) 0.4575(3) 0.0632(14) Uani 1 1 d . . . . .
H12 H 0.680068 0.283825 0.449001 0.076 Uiso 1 1 calc R U . . .
O4 O 0.3841(2) 0.4715(6) 0.5932(3) 0.1026(16) Uani 1 1 d . . . . .
O6 O 0.9567(3) 1.0626(6) 0.6444(4) 0.121(2) Uani 1 1 d . . . . .
C14 C 0.5351(3) 0.5332(6) 0.5939(3) 0.0548(12) Uani 1 1 d . . . . .
H14 H 0.507226 0.611944 0.574976 0.066 Uiso 1 1 calc R U . . .
C16 C 0.9608(3) 0.3649(6) 0.5598(3) 0.0540(12) Uani 1 1 d . . . . .
H16 H 0.983815 0.318500 0.520177 0.065 Uiso 1 1 calc R U . . .
C18 C 0.9994(3) 0.4332(6) 0.6202(3) 0.0545(12) Uani 1 1 d . . . . .
C20 C 0.5461(3) 0.2880(6) 0.6508(3) 0.0577(13) Uani 1 1 d . . . . .
H20 H 0.525350 0.203122 0.670464 0.069 Uiso 1 1 calc R U . . .
C22 C 0.9651(3) 0.4974(6) 0.6807(3) 0.0572(13) Uani 1 1 d . . . . .
H22 H 0.990942 0.540946 0.721781 0.069 Uiso 1 1 calc R U . . .
O8 O 0.8989(3) 0.8527(6) 0.6793(3) 0.1160(19) Uani 1 1 d . . . . .
C24 C 0.5040(3) 0.4067(6) 0.6229(3) 0.0577(13) Uani 1 1 d . . . . .
C3 C 0.7797(3) 0.1238(6) 0.6940(3) 0.0653(15) Uani 1 1 d . . . . .
H3 H 0.829674 0.118286 0.696493 0.078 Uiso 1 1 calc R U . . .
C13 C 0.8595(3) 0.6163(6) 0.8014(3) 0.0626(14) Uani 1 1 d . . . . .
H13 H 0.904541 0.638137 0.824214 0.075 Uiso 1 1 calc R U . . .
C7 C 0.7774(4) 0.2200(7) 0.4081(3) 0.0752(17) Uani 1 1 d . . . . .
H7 H 0.765320 0.174311 0.361492 0.090 Uiso 1 1 calc R U . . .
C15 C 0.6362(3) 0.7886(6) 0.5394(3) 0.0632(14) Uani 1 1 d . . . . .
H15 H 0.590703 0.830580 0.532290 0.076 Uiso 1 1 calc R U . . .
C2 C 0.6993(3) 0.8518(6) 0.5222(3) 0.0707(16) Uani 1 1 d . . . . .
H2 H 0.705441 0.945037 0.500664 0.085 Uiso 1 1 calc R U . . .
O10 O 0.6014(3) 0.2939(7) 0.8266(3) 0.124(2) Uani 1 1 d . . . . .
C17 C 1.0799(3) 0.4386(7) 0.6212(4) 0.0693(16) Uani 1 1 d . . . . .
H17 H 1.104130 0.477931 0.664423 0.083 Uiso 1 1 calc R U . . .
C9 C 0.7424(3) 0.5942(6) 0.7763(3) 0.0600(14) Uani 1 1 d . . . . .
H9 H 0.692981 0.600751 0.781719 0.072 Uiso 1 1 calc R U . . .
C19 C 0.7951(3) 0.6484(6) 0.8296(3) 0.0670(15) Uani 1 1 d . . . . .
H19 H 0.787095 0.696937 0.875379 0.080 Uiso 1 1 calc R U . . .
C5 C 0.8444(3) 0.2378(6) 0.4398(3) 0.0653(15) Uani 1 1 d . . . . .
H5 H 0.887218 0.206667 0.419551 0.078 Uiso 1 1 calc R U . . .
C21 C 0.6663(3) 0.0625(6) 0.7052(4) 0.0723(16) Uani 1 1 d . . . . .
H21 H 0.624326 0.012382 0.715946 0.087 Uiso 1 1 calc R U . . .
O5 O 0.4859(3) 0.3848(8) 0.8278(4) 0.135(2) Uani 1 1 d . . . . .
C11 C 0.4244(3) 0.3930(8) 0.6264(4) 0.0758(17) Uani 1 1 d . . . . .
H11 H 0.406003 0.318232 0.656533 0.091 Uiso 1 1 calc R U . . .
C23 C 0.7344(4) 0.0135(7) 0.7186(4) 0.0797(18) Uani 1 1 d . . . . .
H23 H 0.748271 -0.076953 0.740289 0.096 Uiso 1 1 calc R U . . .
O3 O 0.5550(4) 0.3771(11) 0.9362(4) 0.174(3) Uani 1 1 d . . . . .
O7 O 1.0158(4) 0.8450(8) 0.6440(6) 0.184(4) Uani 1 1 d . . . . .
O2 O 0.5809(4) 0.5377(8) 0.8355(9) 0.277(7) Uani 1 1 d . . . . .
O9 O 0.9243(6) 0.8821(16) 0.5551(4) 0.293(8) Uani 1 1 d . . . . .

loop_
_atom_site_aniso_label
_atom_site_aniso_U_11
_atom_site_aniso_U_22
_atom_site_aniso_U_33
_atom_site_aniso_U_23
_atom_site_aniso_U_13
_atom_site_aniso_U_12
Fe1 0.0423(4) 0.0438(4) 0.0501(4) 0.0003(3) 0.0067(3) 0.0024(3)
Cl1 0.0746(10) 0.0803(11) 0.0908(11) -0.0173(9) 0.0288(9) -0.0143(8)
Cl2 0.0645(10) 0.0722(10) 0.1164(14) 0.0022(9) 0.0200(9) 0.0096(8)
N1 0.043(2) 0.048(2) 0.062(3) -0.002(2) 0.0025(19) 0.0036(18)
N4 0.045(2) 0.041(2) 0.042(2) -0.0014(17) 0.0045(17) 0.0007(17)
N6 0.052(2) 0.050(2) 0.051(2) -0.0022(19) 0.0038(19) -0.0011(19)
N8 0.045(2) 0.038(2) 0.047(2) 0.0032(17) 0.0041(17) 0.0027(17)
N10 0.049(2) 0.045(2) 0.057(2) 0.0047(19) 0.0114(19) 0.0005(18)
N5 0.049(2) 0.049(2) 0.052(2) -0.0013(19) 0.0106(18) -0.0045(19)
N3 0.053(2) 0.049(2) 0.057(2) -0.006(2) 0.007(2) 0.0029(19)
N7 0.045(2) 0.051(2) 0.061(3) -0.002(2) 0.0048(19) 0.0025(19)
N2 0.050(2) 0.046(2) 0.060(2) 0.0076(19) 0.0081(19) 0.0086(19)
N9 0.051(2) 0.043(2) 0.066(3) 0.005(2) 0.008(2) 0.0011(19)
O1 0.060(3) 0.107(4) 0.107(4) 0.028(3) 0.022(3) 0.012(2)
C1 0.048(3) 0.045(3) 0.052(3) 0.005(2) 0.006(2) 0.002(2)
C4 0.053(3) 0.046(3) 0.054(3) -0.001(2) 0.006(2) 0.003(2)
C6 0.049(3) 0.045(3) 0.053(3) 0.001(2) 0.006(2) 0.000(2)
C8 0.050(3) 0.041(2) 0.052(3) 0.006(2) 0.003(2) 0.001(2)
C10 0.070(4) 0.056(3) 0.056(3) 0.002(3) 0.017(3) -0.011(3)
C12 0.070(4) 0.050(3) 0.068(3) -0.011(3) -0.010(3) -0.003(3)
O4 0.060(3) 0.101(4) 0.146(5) -0.017(3) -0.008(3) 0.012(3)
O6 0.123(5) 0.074(3) 0.166(6) 0.020(3) -0.010(4) -0.008(3)
C14 0.048(3) 0.057(3) 0.059(3) -0.006(2) 0.002(2) 0.006(2)
C16 0.050(3) 0.055(3) 0.058(3) 0.007(2) 0.013(2) 0.009(2)
C18 0.046(3) 0.060(3) 0.058(3) 0.017(3) 0.007(2) 0.003(2)
C20 0.048(3) 0.056(3) 0.070(3) 0.002(3) 0.009(2) -0.009(2)
C22 0.053(3) 0.059(3) 0.059(3) 0.008(3) -0.005(2) -0.006(2)
O8 0.105(4) 0.097(4) 0.152(5) 0.024(3) 0.067(4) 0.009(3)
C24 0.046(3) 0.068(3) 0.060(3) -0.007(3) 0.008(2) -0.001(3)
C3 0.067(4) 0.052(3) 0.077(4) 0.010(3) -0.001(3) 0.015(3)
C13 0.073(4) 0.062(3) 0.053(3) -0.007(3) 0.003(3) -0.012(3)
C7 0.092(5) 0.066(4) 0.067(4) -0.023(3) 0.000(3) -0.002(3)
C15 0.077(4) 0.050(3) 0.063(3) 0.008(3) 0.007(3) 0.012(3)
C2 0.090(4) 0.047(3) 0.077(4) 0.012(3) 0.014(3) 0.000(3)
O10 0.132(4) 0.142(5) 0.098(4) -0.012(3) 0.002(3) 0.081(4)
C17 0.052(3) 0.083(4) 0.074(4) 0.024(3) 0.011(3) 0.003(3)
C9 0.071(4) 0.052(3) 0.060(3) 0.001(3) 0.024(3) 0.002(3)
C19 0.088(4) 0.064(4) 0.051(3) -0.010(3) 0.015(3) -0.006(3)
C5 0.076(4) 0.058(3) 0.064(3) -0.014(3) 0.018(3) 0.002(3)
C21 0.074(4) 0.050(3) 0.093(4) 0.018(3) 0.010(3) -0.003(3)
O5 0.074(4) 0.167(6) 0.164(6) 0.031(5) 0.000(3) 0.014(4)
C11 0.052(3) 0.082(4) 0.093(5) -0.009(4) 0.000(3) 0.006(3)
C23 0.082(4) 0.051(3) 0.106(5) 0.029(3) 0.003(4) 0.009(3)
O3 0.148(6) 0.263(10) 0.113(5) -0.061(6) 0.029(4) 0.003(6)
O7 0.102(5) 0.145(6) 0.312(10) -0.018(7) 0.084(6) 0.027(4)
O2 0.153(7) 0.085(5) 0.61(2) 0.074(8) 0.169(10) 0.000(4)
O9 0.249(10) 0.54(2) 0.096(5) -0.097(8) 0.031(6) -0.234(12)

loop_
_atom_type_symbol
_atom_type_description
_atom_type_scat_dispersion_real
_atom_type_scat_dispersion_imag
_atom_type_scat_source
C C 0.0033 0.0016 'International Tables Vol C Tables 4.2.6.8 and 6.1.1.4'
H H 0.0000 0.0000 'International Tables Vol C Tables 4.2.6.8 and 6.1.1.4'
Cl Cl 0.1484 0.1585 'International Tables Vol C Tables 4.2.6.8 and 6.1.1.4'
Fe Fe 0.3463 0.8444 'International Tables Vol C Tables 4.2.6.8 and 6.1.1.4'
N N 0.0061 0.0033 'International Tables Vol C Tables 4.2.6.8 and 6.1.1.4'
O O 0.0106 0.0060 'International Tables Vol C Tables 4.2.6.8 and 6.1.1.4'

loop_
_geom_angle_atom_site_label_1
_geom_angle_atom_site_label_2
_geom_angle_atom_site_label_3
_geom_angle
_geom_angle_site_symmetry_1
_geom_angle_site_symmetry_3
_geom_angle_publ_flag
N1 Fe1 N10 160.62(16) . . ?
N1 Fe1 N5 93.32(17) . . ?
N4 Fe1 N1 80.15(16) . . ?
N4 Fe1 N8 177.17(16) . . ?
N4 Fe1 N10 80.50(16) . . ?
N4 Fe1 N5 102.82(16) . . ?
N4 Fe1 N7 96.55(16) . . ?
N8 Fe1 N1 99.83(16) . . ?
N8 Fe1 N10 99.55(16) . . ?
N8 Fe1 N5 80.01(16) . . ?
N8 Fe1 N7 80.62(16) . . ?
N10 Fe1 N5 90.04(16) . . ?
N7 Fe1 N1 90.35(17) . . ?
N7 Fe1 N10 92.79(16) . . ?
N7 Fe1 N5 160.62(16) . . ?
O6 Cl1 O8 107.2(4) . . ?
O6 Cl1 O7 104.9(4) . . ?
O8 Cl1 O7 106.8(4) . . ?
O9 Cl1 O6 115.8(7) . . ?
O9 Cl1 O8 110.7(5) . . ?
O9 Cl1 O7 110.9(7) . . ?
O10 Cl2 O5 110.9(4) . . ?
O10 Cl2 O3 107.6(4) . . ?
O5 Cl2 O3 105.4(4) . . ?
O2 Cl2 O10 108.6(5) . . ?
O2 Cl2 O5 108.6(6) . . ?
O2 Cl2 O3 115.6(8) . . ?
N3 N1 Fe1 112.1(3) . . ?
C12 N1 Fe1 142.9(4) . . ?
C12 N1 N3 104.8(4) . . ?
C1 N4 Fe1 120.2(3) . . ?
C8 N4 Fe1 120.6(3) . . ?
C8 N4 C1 119.1(4) . . ?
N10 N6 C1 116.5(4) . . ?
C13 N6 N10 110.9(4) . . ?
C13 N6 C1 132.5(4) . . ?
C4 N8 Fe1 119.7(3) . . ?
C6 N8 Fe1 120.6(3) . . ?
C6 N8 C4 119.7(4) . . ?
N6 N10 Fe1 112.3(3) . . ?
C9 N10 Fe1 142.6(4) . . ?
C9 N10 N6 105.1(4) . . ?
N2 N5 Fe1 112.0(3) . . ?
C10 N5 Fe1 142.7(4) . . ?
C10 N5 N2 105.2(4) . . ?
N1 N3 C8 116.6(4) . . ?
C5 N3 N1 110.8(4) . . ?
C5 N3 C8 132.3(5) . . ?
N9 N7 Fe1 112.4(3) . . ?
C3 N7 Fe1 142.8(4) . . ?
C3 N7 N9 104.7(4) . . ?
N5 N2 C6 116.3(4) . . ?
C15 N2 N5 110.3(4) . . ?
C15 N2 C6 133.3(5) . . ?
N7 N9 C4 116.4(4) . . ?
C21 N9 N7 110.8(4) . . ?
C21 N9 C4 132.8(5) . . ?
N4 C1 N6 110.4(4) . . ?
N4 C1 C22 122.9(5) . . ?
C22 C1 N6 126.6(5) . . ?
N8 C4 N9 110.8(4) . . ?
N8 C4 C20 122.6(5) . . ?
C20 C4 N9 126.6(5) . . ?
N8 C6 N2 111.0(4) . . ?
N8 C6 C14 122.4(4) . . ?
C14 C6 N2 126.7(4) . . ?
N4 C8 N3 110.0(4) . . ?
N4 C8 C16 122.6(5) . . ?
C16 C8 N3 127.4(5) . . ?
N5 C10 H10 124.8 . . ?
N5 C10 C2 110.5(5) . . ?
C2 C10 H10 124.8 . . ?
N1 C12 H12 124.8 . . ?
N1 C12 C7 110.5(5) . . ?
C7 C12 H12 124.8 . . ?
C6 C14 H14 121.5 . . ?
C6 C14 C24 117.0(5) . . ?
C24 C14 H14 121.5 . . ?
C8 C16 H16 121.6 . . ?
C8 C16 C18 116.7(5) . . ?
C18 C16 H16 121.6 . . ?
C16 C18 C17 120.1(5) . . ?
C22 C18 C16 121.5(5) . . ?
C22 C18 C17 118.4(5) . . ?
C4 C20 H20 121.5 . . ?
C4 C20 C24 117.0(5) . . ?
C24 C20 H20 121.5 . . ?
C1 C22 C18 117.0(5) . . ?
C1 C22 H22 121.5 . . ?
C18 C22 H22 121.5 . . ?
C14 C24 C20 121.3(5) . . ?
C14 C24 C11 121.1(5) . . ?
C20 C24 C11 117.5(5) . . ?
N7 C3 H3 124.6 . . ?
N7 C3 C23 110.8(5) . . ?
C23 C3 H3 124.6 . . ?
N6 C13 H13 126.5 . . ?
C19 C13 N6 106.9(5) . . ?
C19 C13 H13 126.5 . . ?
C12 C7 H7 126.2 . . ?
C5 C7 C12 107.7(5) . . ?
C5 C7 H7 126.2 . . ?
N2 C15 H15 126.4 . . ?
C2 C15 N2 107.2(5) . . ?
C2 C15 H15 126.4 . . ?
C10 C2 H2 126.6 . . ?
C15 C2 C10 106.8(5) . . ?
C15 C2 H2 126.6 . . ?
O1 C17 C18 124.5(6) . . ?
O1 C17 H17 117.7 . . ?
C18 C17 H17 117.7 . . ?
N10 C9 H9 124.9 . . ?
N10 C9 C19 110.3(5) . . ?
C19 C9 H9 124.9 . . ?
C13 C19 C9 106.7(5) . . ?
C13 C19 H19 126.6 . . ?
C9 C19 H19 126.6 . . ?
N3 C5 H5 126.9 . . ?
C7 C5 N3 106.2(5) . . ?
C7 C5 H5 126.9 . . ?
N9 C21 H21 126.5 . . ?
C23 C21 N9 106.9(5) . . ?
C23 C21 H21 126.5 . . ?
O4 C11 C24 123.0(7) . . ?
O4 C11 H11 118.5 . . ?
C24 C11 H11 118.5 . . ?
C3 C23 H23 126.6 . . ?
C21 C23 C3 106.8(5) . . ?
C21 C23 H23 126.6 . . ?

loop_
_geom_bond_atom_site_label_1
_geom_bond_atom_site_label_2
_geom_bond_distance
_geom_bond_site_symmetry_2
_geom_bond_publ_flag
Fe1 N1 1.963(4) . ?
Fe1 N4 1.881(4) . ?
Fe1 N8 1.886(4) . ?
Fe1 N10 1.966(4) . ?
Fe1 N5 1.984(4) . ?
Fe1 N7 1.959(4) . ?
Cl1 O6 1.405(5) . ?
Cl1 O8 1.420(5) . ?
Cl1 O7 1.432(7) . ?
Cl1 O9 1.322(7) . ?
Cl2 O10 1.395(5) . ?
Cl2 O5 1.398(6) . ?
Cl2 O3 1.410(7) . ?
Cl2 O2 1.360(7) . ?
N1 N3 1.380(5) . ?
N1 C12 1.328(6) . ?
N4 C1 1.340(6) . ?
N4 C8 1.340(6) . ?
N6 N10 1.376(5) . ?
N6 C1 1.403(6) . ?
N6 C13 1.358(6) . ?
N8 C4 1.341(6) . ?
N8 C6 1.338(6) . ?
N10 C9 1.330(6) . ?
N5 N2 1.388(5) . ?
N5 C10 1.324(6) . ?
N3 C8 1.397(6) . ?
N3 C5 1.362(6) . ?
N7 N9 1.378(5) . ?
N7 C3 1.330(6) . ?
N2 C6 1.394(6) . ?
N2 C15 1.355(6) . ?
N9 C4 1.398(6) . ?
N9 C21 1.353(6) . ?
O1 C17 1.175(7) . ?
C1 C22 1.366(7) . ?
C4 C20 1.366(7) . ?
C6 C14 1.381(7) . ?
C8 C16 1.377(7) . ?
C10 H10 0.9300 . ?
C10 C2 1.397(8) . ?
C12 H12 0.9300 . ?
C12 C7 1.383(8) . ?
O4 C11 1.163(7) . ?
C14 H14 0.9300 . ?
C14 C24 1.385(7) . ?
C16 H16 0.9300 . ?
C16 C18 1.390(7) . ?
C18 C22 1.387(7) . ?
C18 C17 1.496(7) . ?
C20 H20 0.9300 . ?
C20 C24 1.400(7) . ?
C22 H22 0.9300 . ?
C24 C11 1.490(8) . ?
C3 H3 0.9300 . ?
C3 C23 1.385(8) . ?
C13 H13 0.9300 . ?
C13 C19 1.349(8) . ?
C7 H7 0.9300 . ?
C7 C5 1.346(8) . ?
C15 H15 0.9300 . ?
C15 C2 1.351(8) . ?
C2 H2 0.9300 . ?
C17 H17 0.9300 . ?
C9 H9 0.9300 . ?
C9 C19 1.403(8) . ?
C19 H19 0.9300 . ?
C5 H5 0.9300 . ?
C21 H21 0.9300 . ?
C21 C23 1.350(8) . ?
C11 H11 0.9300 . ?
C23 H23 0.9300 . ?

loop_
_geom_torsion_atom_site_label_1
_geom_torsion_atom_site_label_2
_geom_torsion_atom_site_label_3
_geom_torsion_atom_site_label_4
_geom_torsion
_geom_torsion_site_symmetry_1
_geom_torsion_site_symmetry_2
_geom_torsion_site_symmetry_3
_geom_torsion_site_symmetry_4
_geom_torsion_publ_flag
Fe1 N1 N3 C8 -7.9(5) . . . . ?
Fe1 N1 N3 C5 176.8(3) . . . . ?
Fe1 N1 C12 C7 -175.2(5) . . . . ?
Fe1 N4 C1 N6 1.3(5) . . . . ?
Fe1 N4 C1 C22 180.0(4) . . . . ?
Fe1 N4 C8 N3 1.2(5) . . . . ?
Fe1 N4 C8 C16 -179.0(4) . . . . ?
Fe1 N8 C4 N9 0.8(5) . . . . ?
Fe1 N8 C4 C20 -179.7(4) . . . . ?
Fe1 N8 C6 N2 -0.9(5) . . . . ?
Fe1 N8 C6 C14 179.0(4) . . . . ?
Fe1 N10 C9 C19 -178.6(4) . . . . ?
Fe1 N5 N2 C6 -4.5(5) . . . . ?
Fe1 N5 N2 C15 177.6(3) . . . . ?
Fe1 N5 C10 C2 -176.3(4) . . . . ?
Fe1 N7 N9 C4 -2.3(5) . . . . ?
Fe1 N7 N9 C21 179.0(4) . . . . ?
Fe1 N7 C3 C23 -177.9(5) . . . . ?
N1 Fe1 N4 C1 178.7(4) . . . . ?
N1 Fe1 N4 C8 -4.3(3) . . . . ?
N1 Fe1 N8 C4 87.0(4) . . . . ?
N1 Fe1 N8 C6 -92.8(4) . . . . ?
N1 N3 C8 N4 4.6(6) . . . . ?
N1 N3 C8 C16 -175.2(4) . . . . ?
N1 N3 C5 C7 0.1(6) . . . . ?
N1 C12 C7 C5 0.4(7) . . . . ?
N4 C1 C22 C18 -1.2(7) . . . . ?
N4 C8 C16 C18 -0.7(7) . . . . ?
N6 N10 C9 C19 0.4(5) . . . . ?
N6 C1 C22 C18 177.3(5) . . . . ?
N6 C13 C19 C9 0.4(6) . . . . ?
N8 C4 C20 C24 0.3(8) . . . . ?
N8 C6 C14 C24 0.9(7) . . . . ?
N10 Fe1 N4 C1 -0.3(3) . . . . ?
N10 Fe1 N4 C8 176.6(4) . . . . ?
N10 Fe1 N8 C4 -92.9(4) . . . . ?
N10 Fe1 N8 C6 87.2(4) . . . . ?
N10 N6 C1 N4 -2.0(6) . . . . ?
N10 N6 C1 C22 179.4(5) . . . . ?
N10 N6 C13 C19 -0.2(6) . . . . ?
N10 C9 C19 C13 -0.5(6) . . . . ?
N5 Fe1 N4 C1 87.5(4) . . . . ?
N5 Fe1 N4 C8 -95.5(3) . . . . ?
N5 Fe1 N8 C4 178.7(4) . . . . ?
N5 Fe1 N8 C6 -1.2(4) . . . . ?
N5 N2 C6 N8 3.6(6) . . . . ?
N5 N2 C6 C14 -176.4(5) . . . . ?
N5 N2 C15 C2 0.0(6) . . . . ?
N5 C10 C2 C15 0.7(7) . . . . ?
N3 N1 C12 C7 -0.3(6) . . . . ?
N3 C8 C16 C18 179.2(5) . . . . ?
N7 Fe1 N4 C1 -92.1(4) . . . . ?
N7 Fe1 N4 C8 84.9(4) . . . . ?
N7 Fe1 N8 C4 -1.7(4) . . . . ?
N7 Fe1 N8 C6 178.4(4) . . . . ?
N7 N9 C4 N8 1.0(6) . . . . ?
N7 N9 C4 C20 -178.4(5) . . . . ?
N7 N9 C21 C23 -0.6(7) . . . . ?
N7 C3 C23 C21 0.2(8) . . . . ?
N2 N5 C10 C2 -0.6(6) . . . . ?
N2 C6 C14 C24 -179.1(5) . . . . ?
N2 C15 C2 C10 -0.4(6) . . . . ?
N9 N7 C3 C23 -0.6(6) . . . . ?
N9 C4 C20 C24 179.7(5) . . . . ?
N9 C21 C23 C3 0.2(8) . . . . ?
C1 N4 C8 N3 178.1(4) . . . . ?
C1 N4 C8 C16 -2.0(7) . . . . ?
C1 N6 N10 Fe1 1.8(5) . . . . ?
C1 N6 N10 C9 -177.6(4) . . . . ?
C1 N6 C13 C19 176.7(5) . . . . ?
C4 N8 C6 N2 179.2(4) . . . . ?
C4 N8 C6 C14 -0.8(7) . . . . ?
C4 N9 C21 C23 -179.0(6) . . . . ?
C4 C20 C24 C14 -0.2(8) . . . . ?
C4 C20 C24 C11 -179.4(5) . . . . ?
C6 N8 C4 N9 -179.3(4) . . . . ?
C6 N8 C4 C20 0.2(7) . . . . ?
C6 N2 C15 C2 -177.5(5) . . . . ?
C6 C14 C24 C20 -0.4(8) . . . . ?
C6 C14 C24 C11 178.8(5) . . . . ?
C8 N4 C1 N6 -175.7(4) . . . . ?
C8 N4 C1 C22 3.0(7) . . . . ?
C8 N3 C5 C7 -174.1(5) . . . . ?
C8 C16 C18 C22 2.5(7) . . . . ?
C8 C16 C18 C17 -177.7(4) . . . . ?
C10 N5 N2 C6 178.3(4) . . . . ?
C10 N5 N2 C15 0.4(5) . . . . ?
C12 N1 N3 C8 175.4(4) . . . . ?
C12 N1 N3 C5 0.1(5) . . . . ?
C12 C7 C5 N3 -0.3(7) . . . . ?
C14 C24 C11 O4 14.7(10) . . . . ?
C16 C18 C22 C1 -1.6(7) . . . . ?
C16 C18 C17 O1 5.1(9) . . . . ?
C20 C24 C11 O4 -166.2(6) . . . . ?
C22 C18 C17 O1 -175.0(6) . . . . ?
C3 N7 N9 C4 179.4(4) . . . . ?
C3 N7 N9 C21 0.7(6) . . . . ?
C13 N6 N10 Fe1 179.2(3) . . . . ?
C13 N6 N10 C9 -0.2(5) . . . . ?
C13 N6 C1 N4 -178.7(5) . . . . ?
C13 N6 C1 C22 2.7(9) . . . . ?
C15 N2 C6 N8 -179.0(5) . . . . ?
C15 N2 C6 C14 1.0(9) . . . . ?
C17 C18 C22 C1 178.5(5) . . . . ?
C5 N3 C8 N4 178.6(5) . . . . ?
C5 N3 C8 C16 -1.2(9) . . . . ?
C21 N9 C4 N8 179.4(5) . . . . ?
C21 N9 C4 C20 -0.1(9) . . . . ?
